data_4315845
loop_
_publ_author_name
'Karunesh Keshav'
'Nem Singh'
'Anil J. Elias'

_publ_contact_author_address
;DEPARTMENT OF CHEMISTRY
INDIAN INSTITUTE OF TECHNOLOGY DELHI
HAUZ KHAS, NEW DELHI 110016
INDIA
;
_publ_contact_author_email elias@chemistry.iitd.ac.in
_publ_contact_author_fax +91-11-2658????
_publ_contact_author_name 'Dr.Anil J. Elias'
_publ_contact_author_phone +91-11-2659????
_publ_section_title
;
 Synthesis and Reactions of Ethynylferrocene-Derived Fluoro- and
 Chlorocyclotriphosphazenes
;
_journal_name_full 'Inorganic Chemistry'
_journal_page_first 5753
_journal_page_last 5765
_journal_paper_doi 10.1021/ic100703h
_journal_volume 49
_journal_year 2010
_chemical_formula_moiety 'C29 H23 Co F10 Fe2 N6 P6'
_chemical_formula_sum 'C29 H23 Co F10 Fe2 N6 P6'
_chemical_formula_weight 1001.98
_chemical_name_systematic
; 
 ? 
;
_space_group_IT_number 14
_symmetry_cell_setting monoclinic
_symmetry_space_group_name_Hall '-P 2yn'
_symmetry_space_group_name_H-M 'P 1 21/n 1'
_atom_sites_solution_hydrogens geom
_atom_sites_solution_primary direct
_atom_sites_solution_secondary difmap
_audit_creation_method SHELXL-97
_cell_angle_alpha 90.00
_cell_angle_beta 94.498(3)
_cell_angle_gamma 90.00
_cell_formula_units_Z 4
_cell_length_a 11.758(2)
_cell_length_b 16.499(3)
_cell_length_c 18.172(4)
_cell_measurement_temperature 293(2)
_cell_volume 3514.4(12)
_computing_cell_refinement 'Bruker SMART'
_computing_data_collection 'Bruker SMART'
_computing_data_reduction 'Bruker SAINT'
_computing_molecular_graphics 'Bruker SHELXTL'
_computing_publication_material 'Bruker SHELXTL'
_computing_structure_refinement 'SHELXL-97 (Sheldrick, 1997)'
_computing_structure_solution 'SHELXS-97 (Sheldrick, 1990)'
_diffrn_ambient_temperature 293(2)
_diffrn_measured_fraction_theta_full 0.998
_diffrn_measured_fraction_theta_max 0.998
_diffrn_measurement_device_type 'CCD area detector'
_diffrn_measurement_method 'phi and omega scans'
_diffrn_radiation_monochromator graphite
_diffrn_radiation_source 'fine-focus sealed tube'
_diffrn_radiation_type MoK\a
_diffrn_radiation_wavelength 0.71073
_diffrn_reflns_av_R_equivalents 0.0338
_diffrn_reflns_av_sigmaI/netI 0.0243
_diffrn_reflns_limit_h_max 13
_diffrn_reflns_limit_h_min -13
_diffrn_reflns_limit_k_max 18
_diffrn_reflns_limit_k_min -18
_diffrn_reflns_limit_l_max 20
_diffrn_reflns_limit_l_min -20
_diffrn_reflns_number 27940
_diffrn_reflns_theta_full 24.00
_diffrn_reflns_theta_max 24.00
_diffrn_reflns_theta_min 1.67
_exptl_absorpt_coefficient_mu 1.642
_exptl_absorpt_correction_type none
_exptl_crystal_colour Red
_exptl_crystal_density_diffrn 1.894
_exptl_crystal_density_method 'not measured'
_exptl_crystal_description block
_exptl_crystal_F_000 2457
_exptl_crystal_size_max 0.264
_exptl_crystal_size_mid 0.153
_exptl_crystal_size_min 0.117
_refine_diff_density_max 0.337
_refine_diff_density_min -0.481
_refine_diff_density_rms 0.097
_refine_ls_extinction_coef 0.00287(14)
_refine_ls_extinction_expression Fc^*^=kFc[1+0.001xFc^2^\l^3^/sin(2\q)]^-1/4^
_refine_ls_extinction_method SHELXL
_refine_ls_goodness_of_fit_ref 1.220
_refine_ls_hydrogen_treatment constr
_refine_ls_matrix_type full
_refine_ls_number_parameters 488
_refine_ls_number_reflns 5501
_refine_ls_number_restraints 0
_refine_ls_restrained_S_all 1.220
_refine_ls_R_factor_all 0.0368
_refine_ls_R_factor_gt 0.0345
_refine_ls_shift/su_max 0.000
_refine_ls_shift/su_mean 0.000
_refine_ls_structure_factor_coef Fsqd
_refine_ls_weighting_details 'calc w=1/[\s^2^(Fo^2^)+(0.0198P)^2^+4.5985P] where P=(Fo^2^+2Fc^2^)/3'
_refine_ls_weighting_scheme calc
_refine_ls_wR_factor_gt 0.0806
_refine_ls_wR_factor_ref 0.0812
_reflns_number_gt 5310
_reflns_number_total 5501
_reflns_threshold_expression >2sigma(I)
_cod_data_source_file ic100703h_si_002_05.cif
_cod_data_source_block 5
_cod_depositor_comments
;
The following automatic conversions were performed:

'_symmetry_cell_setting' value 'Monoclinic' changed to 'monoclinic'
according to the built-in table from CIF Core dictionary named
'cif_core.dic' version 2.4.1 from 2010-06-29.

Automatic conversion script
Id: cif_fix_values 1646 2011-03-28 12:23:43Z adriana 
;
_cod_original_sg_symbol_Hall -P2yn
_cod_database_code 4315845

loop_
_symmetry_equiv_pos_as_xyz
'x, y, z'
'-x+1/2, y+1/2, -z+1/2'
'-x, -y, -z'
'x-1/2, -y-1/2, z-1/2'

loop_
_atom_site_label
_atom_site_type_symbol
_atom_site_fract_x
_atom_site_fract_y
_atom_site_fract_z
_atom_site_U_iso_or_equiv
_atom_site_adp_type
_atom_site_occupancy
_atom_site_symmetry_multiplicity
_atom_site_calc_flag
_atom_site_refinement_flags
_atom_site_disorder_assembly
_atom_site_disorder_group
Co1 Co 0.03294(3) 0.28490(3) 0.21731(2) 0.03326(13) Uani 1 1 d . . .
Fe1 Fe 0.25359(4) 0.11139(3) 0.05017(3) 0.04071(14) Uani 1 1 d . . .
Fe2 Fe 0.31199(4) 0.17507(3) 0.41483(3) 0.04196(15) Uani 1 1 d . . .
P1 P 0.30036(7) 0.33665(5) 0.20135(5) 0.0340(2) Uani 1 1 d . . .
P2 P 0.41342(10) 0.38340(7) 0.08251(6) 0.0574(3) Uani 1 1 d . . .
P3 P 0.53251(8) 0.32511(6) 0.20309(7) 0.0533(3) Uani 1 1 d . . .
P4 P -0.01170(7) 0.09533(5) 0.25445(5) 0.0373(2) Uani 1 1 d . . .
P5 P -0.20174(8) 0.09739(7) 0.33180(6) 0.0515(3) Uani 1 1 d . . .
P6 P -0.22300(8) 0.06296(6) 0.18676(5) 0.0454(2) Uani 1 1 d . . .
F1 F 0.26056(17) 0.40801(11) 0.24826(11) 0.0470(5) Uani 1 1 d . . .
F2 F 0.4179(3) 0.47105(17) 0.05675(15) 0.0873(9) Uani 1 1 d . . .
F3 F 0.4056(3) 0.34274(19) 0.00703(13) 0.0863(8) Uani 1 1 d . . .
F4 F 0.61343(19) 0.37594(16) 0.25341(16) 0.0762(8) Uani 1 1 d . . .
F5 F 0.6012(2) 0.24705(16) 0.20550(19) 0.0908(9) Uani 1 1 d . . .
F6 F 0.06816(18) 0.02128(12) 0.26865(14) 0.0608(6) Uani 1 1 d . . .
F7 F -0.2248(2) 0.03751(19) 0.39203(14) 0.0869(9) Uani 1 1 d . . .
F8 F -0.2499(2) 0.17272(18) 0.36623(15) 0.0852(8) Uani 1 1 d . . .
F9 F -0.25948(19) -0.01919(14) 0.15469(13) 0.0638(6) Uani 1 1 d . . .
F10 F -0.2849(2) 0.11601(16) 0.12795(13) 0.0723(7) Uani 1 1 d . . .
N1 N 0.3005(2) 0.36772(18) 0.11932(16) 0.0448(7) Uani 1 1 d . . .
N2 N 0.5298(3) 0.3607(2) 0.1241(2) 0.0654(10) Uani 1 1 d . . .
N3 N 0.4200(2) 0.30999(18) 0.23917(16) 0.0449(7) Uani 1 1 d . . .
N4 N -0.0715(2) 0.10844(18) 0.32834(15) 0.0447(7) Uani 1 1 d . . .
N5 N -0.2779(2) 0.0761(2) 0.26064(17) 0.0554(8) Uani 1 1 d . . .
N6 N -0.0928(2) 0.07371(19) 0.18376(16) 0.0462(7) Uani 1 1 d . . .
C1 C -0.0211(4) 0.3947(3) 0.2517(4) 0.0813(17) Uani 1 1 d . . .
H1 H 0.0223 0.4321 0.2851 0.098 Uiso 1 1 calc R . .
C2 C -0.0945(5) 0.3347(4) 0.2720(3) 0.0818(16) Uani 1 1 d . . .
H2 H -0.1132 0.3217 0.3222 0.098 Uiso 1 1 calc R . .
C3 C -0.1381(3) 0.2977(3) 0.2079(4) 0.0817(17) Uani 1 1 d . . .
H3 H -0.1932 0.2530 0.2051 0.098 Uiso 1 1 calc R . .
C4 C -0.0957(4) 0.3343(3) 0.1491(3) 0.0754(14) Uani 1 1 d . . .
H4 H -0.1142 0.3206 0.0970 0.090 Uiso 1 1 calc R . .
C5 C -0.0222(4) 0.3938(3) 0.1755(3) 0.0745(14) Uani 1 1 d . . .
H5 H 0.0211 0.4302 0.1455 0.089 Uiso 1 1 calc R . .
C6 C 0.1290(3) 0.20410(19) 0.16909(17) 0.0347(7) Uani 1 1 d . . .
C7 C 0.1969(2) 0.26343(18) 0.21413(17) 0.0311(7) Uani 1 1 d . . .
C8 C 0.1541(3) 0.23082(19) 0.28175(17) 0.0332(7) Uani 1 1 d . . .
C9 C 0.0838(3) 0.17274(19) 0.23670(17) 0.0333(7) Uani 1 1 d . . .
C10 C 0.1263(3) 0.1759(2) 0.09359(18) 0.0391(8) Uani 1 1 d . . .
C11 C 0.0869(3) 0.0986(2) 0.0671(2) 0.0505(9) Uani 1 1 d . . .
H11 H 0.0543 0.0561 0.0967 0.061 Uiso 1 1 calc R . .
C12 C 0.1017(3) 0.0942(3) -0.0092(2) 0.0571(10) Uani 1 1 d . . .
H12 H 0.0816 0.0480 -0.0416 0.069 Uiso 1 1 calc R . .
C13 C 0.1508(3) 0.1670(2) -0.0303(2) 0.0520(9) Uani 1 1 d . . .
H13 H 0.1717 0.1803 -0.0801 0.062 Uiso 1 1 calc R . .
C14 C 0.1671(3) 0.2174(2) 0.03218(18) 0.0429(8) Uani 1 1 d . . .
H14 H 0.2009 0.2717 0.0333 0.052 Uiso 1 1 calc R . .
C15 C 0.4262(3) 0.1314(3) 0.0548(3) 0.0724(13) Uani 1 1 d . . .
H15 H 0.4635 0.1824 0.0432 0.087 Uiso 1 1 calc R . .
C16 C 0.3939(4) 0.1089(3) 0.1228(3) 0.0734(14) Uani 1 1 d . . .
H16 H 0.4053 0.1406 0.1683 0.088 Uiso 1 1 calc R . .
C17 C 0.3434(4) 0.0330(4) 0.1158(4) 0.0933(18) Uani 1 1 d . . .
H17 H 0.3144 0.0009 0.1556 0.112 Uiso 1 1 calc R . .
C18 C 0.3457(4) 0.0091(3) 0.0412(4) 0.0870(17) Uani 1 1 d . . .
H18 H 0.3183 -0.0424 0.0196 0.104 Uiso 1 1 calc R . .
C19 C 0.3961(4) 0.0703(4) 0.0057(3) 0.0797(15) Uani 1 1 d . . .
H19 H 0.4086 0.0709 -0.0470 0.096 Uiso 1 1 calc R . .
C20 C 0.1863(3) 0.2415(2) 0.35960(18) 0.0390(8) Uani 1 1 d . . .
C21 C 0.2757(3) 0.2929(2) 0.39178(19) 0.0464(9) Uani 1 1 d . . .
H21 H 0.3224 0.3301 0.3649 0.056 Uiso 1 1 calc R . .
C22 C 0.2833(4) 0.2811(3) 0.4688(2) 0.0576(10) Uani 1 1 d . . .
H22 H 0.3373 0.3081 0.5047 0.069 Uiso 1 1 calc R . .
C23 C 0.2023(3) 0.2227(3) 0.4854(2) 0.0592(11) Uani 1 1 d . . .
H23 H 0.1902 0.2020 0.5348 0.071 Uiso 1 1 calc R . .
C24 C 0.1430(3) 0.1973(3) 0.41884(19) 0.0495(9) Uani 1 1 d . . .
H24 H 0.0821 0.1567 0.4142 0.059 Uiso 1 1 calc R . .
C25 C 0.3859(6) 0.1087(4) 0.3393(3) 0.094(2) Uani 1 1 d . . .
H25 H 0.3692 0.1119 0.2857 0.113 Uiso 1 1 calc R . .
C26 C 0.4685(4) 0.1527(4) 0.3804(4) 0.0933(18) Uani 1 1 d . . .
H26 H 0.5200 0.1928 0.3611 0.112 Uiso 1 1 calc R . .
C27 C 0.4670(4) 0.1294(3) 0.4516(3) 0.0830(15) Uani 1 1 d . . .
H27 H 0.5164 0.1514 0.4928 0.100 Uiso 1 1 calc R . .
C28 C 0.3838(4) 0.0714(3) 0.4581(3) 0.0778(14) Uani 1 1 d . . .
H28 H 0.3652 0.0443 0.5036 0.093 Uiso 1 1 calc R . .
C29 C 0.3324(4) 0.0579(3) 0.3871(4) 0.0832(16) Uani 1 1 d . . .
H29 H 0.2715 0.0189 0.3733 0.100 Uiso 1 1 calc R . .

loop_
_atom_site_aniso_label
_atom_site_aniso_U_11
_atom_site_aniso_U_22
_atom_site_aniso_U_33
_atom_site_aniso_U_23
_atom_site_aniso_U_13
_atom_site_aniso_U_12
Co1 0.0265(2) 0.0357(3) 0.0378(3) -0.00359(18) 0.00404(17) 0.00171(17)
Fe1 0.0425(3) 0.0420(3) 0.0384(3) -0.0060(2) 0.0081(2) 0.0024(2)
Fe2 0.0378(3) 0.0501(3) 0.0373(3) 0.0013(2) -0.0015(2) -0.0065(2)
P1 0.0290(4) 0.0348(4) 0.0389(5) -0.0023(4) 0.0066(3) -0.0023(3)
P2 0.0629(7) 0.0627(7) 0.0495(6) -0.0021(5) 0.0237(5) -0.0166(5)
P3 0.0286(5) 0.0526(6) 0.0795(7) -0.0111(5) 0.0089(5) -0.0038(4)
P4 0.0314(4) 0.0355(5) 0.0456(5) -0.0003(4) 0.0071(4) -0.0023(3)
P5 0.0397(5) 0.0694(7) 0.0469(6) -0.0032(5) 0.0135(4) -0.0084(5)
P6 0.0379(5) 0.0517(6) 0.0463(5) -0.0019(4) 0.0021(4) -0.0087(4)
F1 0.0476(11) 0.0378(10) 0.0574(12) -0.0128(9) 0.0156(9) -0.0066(9)
F2 0.107(2) 0.0741(18) 0.0850(19) 0.0220(15) 0.0332(16) -0.0256(16)
F3 0.104(2) 0.108(2) 0.0507(14) -0.0137(14) 0.0305(14) -0.0170(17)
F4 0.0402(12) 0.0850(18) 0.102(2) -0.0197(15) -0.0008(12) -0.0208(12)
F5 0.0430(14) 0.0693(17) 0.161(3) -0.0122(18) 0.0122(16) 0.0143(12)
F6 0.0478(12) 0.0369(11) 0.0984(18) 0.0104(11) 0.0095(12) 0.0053(9)
F7 0.0785(18) 0.125(2) 0.0590(15) 0.0192(15) 0.0187(13) -0.0408(17)
F8 0.0648(16) 0.109(2) 0.0847(18) -0.0388(16) 0.0220(14) 0.0075(15)
F9 0.0553(13) 0.0653(15) 0.0703(15) -0.0146(12) 0.0019(11) -0.0238(11)
F10 0.0697(16) 0.0822(18) 0.0621(15) 0.0108(13) -0.0132(12) 0.0058(13)
N1 0.0450(17) 0.0476(17) 0.0422(16) 0.0055(13) 0.0063(13) -0.0061(13)
N2 0.0420(18) 0.086(3) 0.072(2) -0.010(2) 0.0260(17) -0.0118(17)
N3 0.0316(15) 0.0519(18) 0.0508(18) 0.0054(14) 0.0010(13) -0.0053(13)
N4 0.0389(16) 0.0567(19) 0.0391(16) 0.0000(14) 0.0058(12) -0.0091(14)
N5 0.0341(16) 0.082(2) 0.0511(18) -0.0080(17) 0.0084(14) -0.0078(15)
N6 0.0395(16) 0.0559(19) 0.0445(17) -0.0096(14) 0.0127(13) -0.0124(14)
C1 0.057(3) 0.060(3) 0.122(5) -0.048(3) -0.023(3) 0.024(2)
C2 0.072(3) 0.093(4) 0.086(4) 0.011(3) 0.038(3) 0.045(3)
C3 0.027(2) 0.055(3) 0.164(6) -0.005(3) 0.008(3) 0.0049(18)
C4 0.065(3) 0.081(3) 0.075(3) -0.007(3) -0.026(3) 0.024(3)
C5 0.053(3) 0.052(3) 0.120(4) 0.028(3) 0.016(3) 0.014(2)
C6 0.0297(16) 0.0373(17) 0.0375(17) -0.0037(14) 0.0046(13) -0.0011(13)
C7 0.0257(15) 0.0340(16) 0.0343(16) -0.0044(13) 0.0059(12) 0.0018(13)
C8 0.0277(15) 0.0366(17) 0.0361(17) -0.0022(14) 0.0063(13) 0.0019(13)
C9 0.0302(16) 0.0331(17) 0.0371(17) -0.0024(13) 0.0060(13) 0.0017(13)
C10 0.0335(17) 0.0447(19) 0.0395(18) -0.0065(15) 0.0056(14) -0.0013(14)
C11 0.045(2) 0.058(2) 0.050(2) -0.0194(18) 0.0164(17) -0.0170(18)
C12 0.047(2) 0.076(3) 0.049(2) -0.027(2) 0.0063(17) -0.009(2)
C13 0.052(2) 0.067(3) 0.0365(19) -0.0050(18) 0.0052(16) 0.0048(19)
C14 0.0414(19) 0.049(2) 0.0388(19) -0.0020(16) 0.0032(15) 0.0058(16)
C15 0.039(2) 0.079(3) 0.099(4) 0.007(3) 0.003(2) 0.002(2)
C16 0.062(3) 0.094(4) 0.062(3) -0.017(3) -0.010(2) 0.020(3)
C17 0.072(3) 0.105(5) 0.103(4) 0.054(4) 0.009(3) 0.023(3)
C18 0.072(3) 0.052(3) 0.135(5) -0.025(3) -0.003(3) 0.019(2)
C19 0.056(3) 0.119(5) 0.065(3) -0.022(3) 0.011(2) 0.028(3)
C20 0.0345(17) 0.047(2) 0.0364(18) -0.0037(15) 0.0060(14) -0.0004(15)
C21 0.053(2) 0.045(2) 0.041(2) -0.0052(16) 0.0020(16) -0.0059(17)
C22 0.067(3) 0.064(3) 0.041(2) -0.0130(19) -0.0022(18) -0.008(2)
C23 0.058(2) 0.087(3) 0.0331(19) -0.0023(19) 0.0074(17) -0.008(2)
C24 0.0404(19) 0.071(3) 0.0376(19) 0.0019(18) 0.0058(15) -0.0069(18)
C25 0.117(5) 0.114(5) 0.053(3) -0.002(3) 0.014(3) 0.071(4)
C26 0.056(3) 0.101(4) 0.126(5) 0.038(4) 0.031(3) 0.019(3)
C27 0.057(3) 0.084(4) 0.103(4) 0.010(3) -0.026(3) 0.005(3)
C28 0.086(3) 0.068(3) 0.078(3) 0.023(3) -0.003(3) 0.011(3)
C29 0.070(3) 0.056(3) 0.121(5) -0.026(3) -0.011(3) 0.003(2)

loop_
_atom_type_symbol
_atom_type_description
_atom_type_scat_dispersion_real
_atom_type_scat_dispersion_imag
_atom_type_scat_source
C C 0.0033 0.0016 'International Tables Vol C Tables 4.2.6.8 and 6.1.1.4'
H H 0.0000 0.0000 'International Tables Vol C Tables 4.2.6.8 and 6.1.1.4'
N N 0.0061 0.0033 'International Tables Vol C Tables 4.2.6.8 and 6.1.1.4'
F F 0.0171 0.0103 'International Tables Vol C Tables 4.2.6.8 and 6.1.1.4'
P P 0.1023 0.0942 'International Tables Vol C Tables 4.2.6.8 and 6.1.1.4'
Fe Fe 0.3463 0.8444 'International Tables Vol C Tables 4.2.6.8 and 6.1.1.4'
Co Co 0.3494 0.9721 'International Tables Vol C Tables 4.2.6.8 and 6.1.1.4'

loop_
_geom_angle_atom_site_label_1
_geom_angle_atom_site_label_2
_geom_angle_atom_site_label_3
_geom_angle
_geom_angle_site_symmetry_1
_geom_angle_site_symmetry_3
_geom_angle_publ_flag
C7 Co1 C9 63.31(13) . . ?
C7 Co1 C8 43.60(12) . . ?
C9 Co1 C8 43.72(13) . . ?
C7 Co1 C6 43.61(12) . . ?
C9 Co1 C6 43.56(13) . . ?
C8 Co1 C6 63.48(13) . . ?
C7 Co1 C3 172.1(2) . . ?
C9 Co1 C3 113.62(17) . . ?
C8 Co1 C3 139.7(2) . . ?
C6 Co1 C3 128.92(19) . . ?
C7 Co1 C1 120.01(17) . . ?
C9 Co1 C1 151.7(2) . . ?
C8 Co1 C1 116.50(17) . . ?
C6 Co1 C1 158.7(2) . . ?
C3 Co1 C1 66.39(19) . . ?
C7 Co1 C2 148.1(2) . . ?
C9 Co1 C2 121.14(18) . . ?
C8 Co1 C2 114.55(18) . . ?
C6 Co1 C2 161.5(2) . . ?
C3 Co1 C2 39.8(2) . . ?
C1 Co1 C2 39.7(2) . . ?
C7 Co1 C5 115.61(16) . . ?
C9 Co1 C5 168.4(2) . . ?
C8 Co1 C5 144.08(18) . . ?
C6 Co1 C5 126.90(19) . . ?
C3 Co1 C5 65.8(2) . . ?
C1 Co1 C5 39.8(2) . . ?
C2 Co1 C5 66.5(2) . . ?
C7 Co1 C4 137.16(19) . . ?
C9 Co1 C4 133.01(17) . . ?
C8 Co1 C4 176.71(18) . . ?
C6 Co1 C4 114.63(17) . . ?
C3 Co1 C4 39.0(2) . . ?
C1 Co1 C4 66.3(2) . . ?
C2 Co1 C4 66.3(2) . . ?
C5 Co1 C4 39.2(2) . . ?
C17 Fe1 C11 108.3(2) . . ?
C17 Fe1 C18 41.1(2) . . ?
C11 Fe1 C18 117.3(2) . . ?
C17 Fe1 C16 40.2(2) . . ?
C11 Fe1 C16 130.40(19) . . ?
C18 Fe1 C16 67.8(2) . . ?
C17 Fe1 C12 128.7(2) . . ?
C11 Fe1 C12 40.81(15) . . ?
C18 Fe1 C12 107.1(2) . . ?
C16 Fe1 C12 167.8(2) . . ?
C17 Fe1 C19 67.0(2) . . ?
C11 Fe1 C19 150.0(2) . . ?
C18 Fe1 C19 39.2(2) . . ?
C16 Fe1 C19 66.31(19) . . ?
C12 Fe1 C19 117.37(18) . . ?
C17 Fe1 C14 152.1(2) . . ?
C11 Fe1 C14 68.62(16) . . ?
C18 Fe1 C14 165.8(2) . . ?
C16 Fe1 C14 119.47(18) . . ?
C12 Fe1 C14 68.16(16) . . ?
C19 Fe1 C14 129.8(2) . . ?
C17 Fe1 C13 166.4(2) . . ?
C11 Fe1 C13 68.19(16) . . ?
C18 Fe1 C13 127.6(2) . . ?
C16 Fe1 C13 151.7(2) . . ?
C12 Fe1 C13 40.20(16) . . ?
C19 Fe1 C13 109.00(19) . . ?
C14 Fe1 C13 40.41(14) . . ?
C17 Fe1 C10 118.3(2) . . ?
C11 Fe1 C10 41.11(13) . . ?
C18 Fe1 C10 151.6(2) . . ?
C16 Fe1 C10 110.01(16) . . ?
C12 Fe1 C10 68.79(14) . . ?
C19 Fe1 C10 168.0(2) . . ?
C14 Fe1 C10 40.84(13) . . ?
C13 Fe1 C10 68.41(14) . . ?
C17 Fe1 C15 66.8(2) . . ?
C11 Fe1 C15 168.46(19) . . ?
C18 Fe1 C15 66.6(2) . . ?
C16 Fe1 C15 39.25(19) . . ?
C12 Fe1 C15 150.41(19) . . ?
C19 Fe1 C15 39.3(2) . . ?
C14 Fe1 C15 110.39(18) . . ?
C13 Fe1 C15 119.05(19) . . ?
C10 Fe1 C15 130.71(18) . . ?
C25 Fe2 C29 40.5(2) . . ?
C25 Fe2 C26 40.1(2) . . ?
C29 Fe2 C26 67.6(2) . . ?
C25 Fe2 C24 127.0(2) . . ?
C29 Fe2 C24 108.56(19) . . ?
C26 Fe2 C24 164.1(2) . . ?
C25 Fe2 C21 118.5(2) . . ?
C29 Fe2 C21 153.5(2) . . ?
C26 Fe2 C21 107.1(2) . . ?
C24 Fe2 C21 69.06(16) . . ?
C25 Fe2 C27 66.3(2) . . ?
C29 Fe2 C27 66.8(2) . . ?
C26 Fe2 C27 38.9(2) . . ?
C24 Fe2 C27 155.5(2) . . ?
C21 Fe2 C27 126.28(19) . . ?
C25 Fe2 C28 67.5(2) . . ?
C29 Fe2 C28 40.4(2) . . ?
C26 Fe2 C28 66.8(2) . . ?
C24 Fe2 C28 121.04(19) . . ?
C21 Fe2 C28 163.52(18) . . ?
C27 Fe2 C28 39.6(2) . . ?
C25 Fe2 C20 107.01(18) . . ?
C29 Fe2 C20 119.16(18) . . ?
C26 Fe2 C20 126.0(2) . . ?
C24 Fe2 C20 41.07(14) . . ?
C21 Fe2 C20 41.44(14) . . ?
C27 Fe2 C20 162.93(19) . . ?
C28 Fe2 C20 154.57(18) . . ?
C25 Fe2 C23 165.2(3) . . ?
C29 Fe2 C23 128.2(2) . . ?
C26 Fe2 C23 153.8(2) . . ?
C24 Fe2 C23 40.55(15) . . ?
C21 Fe2 C23 68.19(17) . . ?
C27 Fe2 C23 121.9(2) . . ?
C28 Fe2 C23 110.1(2) . . ?
C20 Fe2 C23 68.54(15) . . ?
C25 Fe2 C22 153.0(3) . . ?
C29 Fe2 C22 165.1(2) . . ?
C26 Fe2 C22 119.5(2) . . ?
C24 Fe2 C22 68.25(17) . . ?
C21 Fe2 C22 40.49(15) . . ?
C27 Fe2 C22 109.6(2) . . ?
C28 Fe2 C22 127.68(19) . . ?
C20 Fe2 C22 68.70(15) . . ?
C23 Fe2 C22 40.15(16) . . ?
F1 P1 N1 107.23(14) . . ?
F1 P1 N3 105.65(14) . . ?
N1 P1 N3 115.82(16) . . ?
F1 P1 C7 102.10(13) . . ?
N1 P1 C7 113.80(15) . . ?
N3 P1 C7 110.86(15) . . ?
F2 P2 F3 98.19(17) . . ?
F2 P2 N1 109.97(17) . . ?
F3 P2 N1 108.72(16) . . ?
F2 P2 N2 109.17(19) . . ?
F3 P2 N2 108.67(19) . . ?
N1 P2 N2 119.91(18) . . ?
F5 P3 F4 98.29(16) . . ?
F5 P3 N3 108.80(17) . . ?
F4 P3 N3 110.55(16) . . ?
F5 P3 N2 108.7(2) . . ?
F4 P3 N2 108.39(18) . . ?
N3 P3 N2 119.93(17) . . ?
F6 P4 N4 105.72(15) . . ?
F6 P4 N6 106.05(15) . . ?
N4 P4 N6 116.23(15) . . ?
F6 P4 C9 102.54(13) . . ?
N4 P4 C9 113.12(15) . . ?
N6 P4 C9 111.75(16) . . ?
F7 P5 F8 98.17(18) . . ?
F7 P5 N4 109.88(17) . . ?
F8 P5 N4 108.79(16) . . ?
F7 P5 N5 109.24(17) . . ?
F8 P5 N5 108.53(18) . . ?
N4 P5 N5 120.00(16) . . ?
F10 P6 F9 97.94(15) . . ?
F10 P6 N6 109.26(16) . . ?
F9 P6 N6 109.77(15) . . ?
F10 P6 N5 108.59(17) . . ?
F9 P6 N5 109.38(16) . . ?
N6 P6 N5 119.70(16) . . ?
P2 N1 P1 121.67(19) . . ?
P3 N2 P2 119.7(2) . . ?
P3 N3 P1 122.3(2) . . ?
P5 N4 P4 121.77(19) . . ?
P6 N5 P5 120.01(19) . . ?
P6 N6 P4 122.23(18) . . ?
C2 C1 C5 107.5(4) . . ?
C2 C1 Co1 70.1(3) . . ?
C5 C1 Co1 70.2(2) . . ?
C2 C1 H1 126.2 . . ?
C5 C1 H1 126.2 . . ?
Co1 C1 H1 126.2 . . ?
C3 C2 C1 106.9(5) . . ?
C3 C2 Co1 69.4(3) . . ?
C1 C2 Co1 70.1(2) . . ?
C3 C2 H2 126.5 . . ?
C1 C2 H2 126.5 . . ?
Co1 C2 H2 126.5 . . ?
C4 C3 C2 109.5(4) . . ?
C4 C3 Co1 71.8(3) . . ?
C2 C3 Co1 70.8(3) . . ?
C4 C3 H3 125.2 . . ?
C2 C3 H3 125.2 . . ?
Co1 C3 H3 125.2 . . ?
C3 C4 C5 107.7(5) . . ?
C3 C4 Co1 69.2(3) . . ?
C5 C4 Co1 69.9(3) . . ?
C3 C4 H4 126.2 . . ?
C5 C4 H4 126.2 . . ?
Co1 C4 H4 126.2 . . ?
C4 C5 C1 108.4(5) . . ?
C4 C5 Co1 70.9(3) . . ?
C1 C5 Co1 70.1(3) . . ?
C4 C5 H5 125.8 . . ?
C1 C5 H5 125.8 . . ?
Co1 C5 H5 125.8 . . ?
C10 C6 C9 134.2(3) . . ?
C10 C6 C7 135.4(3) . . ?
C9 C6 C7 89.1(2) . . ?
C10 C6 Co1 131.4(2) . . ?
C9 C6 Co1 67.28(17) . . ?
C7 C6 Co1 67.16(16) . . ?
C8 C7 C6 90.9(2) . . ?
C8 C7 P1 130.9(2) . . ?
C6 C7 P1 137.8(2) . . ?
C8 C7 Co1 68.86(16) . . ?
C6 C7 Co1 69.23(17) . . ?
P1 C7 Co1 125.13(17) . . ?
C20 C8 C7 134.0(3) . . ?
C20 C8 C9 135.7(3) . . ?
C7 C8 C9 89.3(2) . . ?
C20 C8 Co1 130.1(2) . . ?
C7 C8 Co1 67.54(17) . . ?
C9 C8 Co1 67.58(17) . . ?
C6 C9 C8 90.7(2) . . ?
C6 C9 P4 133.7(2) . . ?
C8 C9 P4 135.6(2) . . ?
C6 C9 Co1 69.16(17) . . ?
C8 C9 Co1 68.70(17) . . ?
P4 C9 Co1 121.99(16) . . ?
C14 C10 C11 106.6(3) . . ?
C14 C10 C6 127.2(3) . . ?
C11 C10 C6 126.1(3) . . ?
C14 C10 Fe1 69.27(19) . . ?
C11 C10 Fe1 68.43(19) . . ?
C6 C10 Fe1 124.8(2) . . ?
C12 C11 C10 108.4(3) . . ?
C12 C11 Fe1 70.2(2) . . ?
C10 C11 Fe1 70.45(19) . . ?
C12 C11 H11 125.8 . . ?
C10 C11 H11 125.8 . . ?
Fe1 C11 H11 125.8 . . ?
C13 C12 C11 108.0(3) . . ?
C13 C12 Fe1 70.2(2) . . ?
C11 C12 Fe1 69.0(2) . . ?
C13 C12 H12 126.0 . . ?
C11 C12 H12 126.0 . . ?
Fe1 C12 H12 126.0 . . ?
C12 C13 C14 108.6(3) . . ?
C12 C13 Fe1 69.6(2) . . ?
C14 C13 Fe1 69.6(2) . . ?
C12 C13 H13 125.7 . . ?
C14 C13 H13 125.7 . . ?
Fe1 C13 H13 125.7 . . ?
C13 C14 C10 108.4(3) . . ?
C13 C14 Fe1 70.0(2) . . ?
C10 C14 Fe1 69.9(2) . . ?
C13 C14 H14 125.8 . . ?
C10 C14 H14 125.8 . . ?
Fe1 C14 H14 125.8 . . ?
C16 C15 C19 108.1(5) . . ?
C16 C15 Fe1 69.6(3) . . ?
C19 C15 Fe1 69.6(3) . . ?
C16 C15 H15 126.0 . . ?
C19 C15 H15 126.0 . . ?
Fe1 C15 H15 126.0 . . ?
C15 C16 C17 108.0(5) . . ?
C15 C16 Fe1 71.2(3) . . ?
C17 C16 Fe1 68.8(3) . . ?
C15 C16 H16 126.0 . . ?
C17 C16 H16 126.0 . . ?
Fe1 C16 H16 126.0 . . ?
C16 C17 C18 107.4(5) . . ?
C16 C17 Fe1 71.0(3) . . ?
C18 C17 Fe1 70.0(3) . . ?
C16 C17 H17 126.3 . . ?
C18 C17 H17 126.3 . . ?
Fe1 C17 H17 126.3 . . ?
C19 C18 C17 106.8(5) . . ?
C19 C18 Fe1 71.0(3) . . ?
C17 C18 Fe1 68.8(3) . . ?
C19 C18 H18 126.6 . . ?
C17 C18 H18 126.6 . . ?
Fe1 C18 H18 126.6 . . ?
C18 C19 C15 109.7(5) . . ?
C18 C19 Fe1 69.8(3) . . ?
C15 C19 Fe1 71.1(3) . . ?
C18 C19 H19 125.2 . . ?
C15 C19 H19 125.2 . . ?
Fe1 C19 H19 125.2 . . ?
C24 C20 C21 106.7(3) . . ?
C24 C20 C8 126.5(3) . . ?
C21 C20 C8 126.6(3) . . ?
C24 C20 Fe2 69.0(2) . . ?
C21 C20 Fe2 68.8(2) . . ?
C8 C20 Fe2 122.7(2) . . ?
C22 C21 C20 108.1(3) . . ?
C22 C21 Fe2 70.5(2) . . ?
C20 C21 Fe2 69.7(2) . . ?
C22 C21 H21 126.0 . . ?
C20 C21 H21 126.0 . . ?
Fe2 C21 H21 126.0 . . ?
C23 C22 C21 108.4(3) . . ?
C23 C22 Fe2 69.9(2) . . ?
C21 C22 Fe2 69.0(2) . . ?
C23 C22 H22 125.8 . . ?
C21 C22 H22 125.8 . . ?
Fe2 C22 H22 125.8 . . ?
C22 C23 C24 108.5(3) . . ?
C22 C23 Fe2 70.0(2) . . ?
C24 C23 Fe2 69.0(2) . . ?
C22 C23 H23 125.7 . . ?
C24 C23 H23 125.7 . . ?
Fe2 C23 H23 125.7 . . ?
C23 C24 C20 108.3(3) . . ?
C23 C24 Fe2 70.4(2) . . ?
C20 C24 Fe2 69.9(2) . . ?
C23 C24 H24 125.8 . . ?
C20 C24 H24 125.8 . . ?
Fe2 C24 H24 125.8 . . ?
C26 C25 C29 108.2(5) . . ?
C26 C25 Fe2 70.6(3) . . ?
C29 C25 Fe2 70.2(3) . . ?
C26 C25 H25 125.9 . . ?
C29 C25 H25 125.9 . . ?
Fe2 C25 H25 125.9 . . ?
C27 C26 C25 107.8(5) . . ?
C27 C26 Fe2 71.1(3) . . ?
C25 C26 Fe2 69.2(3) . . ?
C27 C26 H26 126.1 . . ?
C25 C26 H26 126.1 . . ?
Fe2 C26 H26 126.1 . . ?
C26 C27 C28 109.9(5) . . ?
C26 C27 Fe2 70.0(3) . . ?
C28 C27 Fe2 70.2(3) . . ?
C26 C27 H27 125.0 . . ?
C28 C27 H27 125.0 . . ?
Fe2 C27 H27 125.0 . . ?
C27 C28 C29 106.9(5) . . ?
C27 C28 Fe2 70.2(3) . . ?
C29 C28 Fe2 69.0(3) . . ?
C27 C28 H28 126.6 . . ?
C29 C28 H28 126.6 . . ?
Fe2 C28 H28 126.6 . . ?
C25 C29 C28 107.1(5) . . ?
C25 C29 Fe2 69.3(3) . . ?
C28 C29 Fe2 70.6(3) . . ?
C25 C29 H29 126.4 . . ?
C28 C29 H29 126.4 . . ?
Fe2 C29 H29 126.4 . . ?

loop_
_geom_bond_atom_site_label_1
_geom_bond_atom_site_label_2
_geom_bond_distance
_geom_bond_site_symmetry_2
_geom_bond_publ_flag
Co1 C7 1.965(3) . ?
Co1 C9 1.968(3) . ?
Co1 C8 1.983(3) . ?
Co1 C6 1.994(3) . ?
Co1 C3 2.016(4) . ?
Co1 C1 2.034(4) . ?
Co1 C2 2.034(4) . ?
Co1 C5 2.036(4) . ?
Co1 C4 2.048(4) . ?
Fe1 C17 2.003(5) . ?
Fe1 C11 2.018(4) . ?
Fe1 C18 2.019(4) . ?
Fe1 C16 2.031(4) . ?
Fe1 C12 2.033(4) . ?
Fe1 C19 2.033(4) . ?
Fe1 C14 2.037(4) . ?
Fe1 C13 2.041(4) . ?
Fe1 C10 2.045(3) . ?
Fe1 C15 2.052(4) . ?
Fe2 C25 2.006(5) . ?
Fe2 C29 2.017(5) . ?
Fe2 C26 2.024(5) . ?
Fe2 C24 2.027(4) . ?
Fe2 C21 2.027(4) . ?
Fe2 C27 2.037(5) . ?
Fe2 C28 2.037(5) . ?
Fe2 C20 2.039(3) . ?
Fe2 C23 2.045(4) . ?
Fe2 C22 2.047(4) . ?
P1 F1 1.547(2) . ?
P1 N1 1.576(3) . ?
P1 N3 1.579(3) . ?
P1 C7 1.743(3) . ?
P2 F2 1.522(3) . ?
P2 F3 1.523(3) . ?
P2 N1 1.555(3) . ?
P2 N2 1.556(4) . ?
P3 F5 1.519(3) . ?
P3 F4 1.519(2) . ?
P3 N3 1.543(3) . ?
P3 N2 1.548(4) . ?
P4 F6 1.550(2) . ?
P4 N4 1.579(3) . ?
P4 N6 1.579(3) . ?
P4 C9 1.747(3) . ?
P5 F7 1.515(3) . ?
P5 F8 1.521(3) . ?
P5 N4 1.548(3) . ?
P5 N5 1.555(3) . ?
P6 F10 1.522(2) . ?
P6 F9 1.524(2) . ?
P6 N6 1.546(3) . ?
P6 N5 1.550(3) . ?
C1 C2 1.383(7) . ?
C1 C5 1.384(7) . ?
C1 H1 0.9800 . ?
C2 C3 1.378(7) . ?
C2 H2 0.9800 . ?
C3 C4 1.356(7) . ?
C3 H3 0.9800 . ?
C4 C5 1.369(7) . ?
C4 H4 0.9800 . ?
C5 H5 0.9800 . ?
C6 C10 1.447(4) . ?
C6 C9 1.470(4) . ?
C6 C7 1.471(4) . ?
C7 C8 1.466(4) . ?
C8 C20 1.446(4) . ?
C8 C9 1.471(4) . ?
C10 C14 1.424(5) . ?
C10 C11 1.427(5) . ?
C11 C12 1.412(5) . ?
C11 H11 0.9800 . ?
C12 C13 1.400(6) . ?
C12 H12 0.9800 . ?
C13 C14 1.408(5) . ?
C13 H13 0.9800 . ?
C14 H14 0.9800 . ?
C15 C16 1.371(7) . ?
C15 C19 1.375(7) . ?
C15 H15 0.9800 . ?
C16 C17 1.388(7) . ?
C16 H16 0.9800 . ?
C17 C18 1.413(8) . ?
C17 H17 0.9800 . ?
C18 C19 1.359(8) . ?
C18 H18 0.9800 . ?
C19 H19 0.9800 . ?
C20 C24 1.426(5) . ?
C20 C21 1.439(5) . ?
C21 C22 1.410(5) . ?
C21 H21 0.9800 . ?
C22 C23 1.404(6) . ?
C22 H22 0.9800 . ?
C23 C24 1.411(5) . ?
C23 H23 0.9800 . ?
C24 H24 0.9800 . ?
C25 C26 1.383(8) . ?
C25 C29 1.392(8) . ?
C25 H25 0.9800 . ?
C26 C27 1.352(8) . ?
C26 H26 0.9800 . ?
C27 C28 1.379(7) . ?
C27 H27 0.9800 . ?
C28 C29 1.400(7) . ?
C28 H28 0.9800 . ?
C29 H29 0.9800 . ?

loop_
_geom_torsion_atom_site_label_1
_geom_torsion_atom_site_label_2
_geom_torsion_atom_site_label_3
_geom_torsion_atom_site_label_4
_geom_torsion
_geom_torsion_site_symmetry_1
_geom_torsion_site_symmetry_2
_geom_torsion_site_symmetry_3
_geom_torsion_site_symmetry_4
_geom_torsion_publ_flag
F2 P2 N1 P1 -121.9(2) . . . . ?
F3 P2 N1 P1 131.6(2) . . . . ?
N2 P2 N1 P1 5.8(3) . . . . ?
F1 P1 N1 P2 108.7(2) . . . . ?
N3 P1 N1 P2 -9.0(3) . . . . ?
C7 P1 N1 P2 -139.2(2) . . . . ?
F5 P3 N2 P2 127.8(2) . . . . ?
F4 P3 N2 P2 -126.3(2) . . . . ?
N3 P3 N2 P2 1.9(4) . . . . ?
F2 P2 N2 P3 126.1(3) . . . . ?
F3 P2 N2 P3 -127.8(2) . . . . ?
N1 P2 N2 P3 -2.0(4) . . . . ?
F5 P3 N3 P1 -131.5(2) . . . . ?
F4 P3 N3 P1 121.6(2) . . . . ?
N2 P3 N3 P1 -5.6(3) . . . . ?
F1 P1 N3 P3 -109.6(2) . . . . ?
N1 P1 N3 P3 8.9(3) . . . . ?
C7 P1 N3 P3 140.5(2) . . . . ?
F7 P5 N4 P4 125.4(2) . . . . ?
F8 P5 N4 P4 -128.2(2) . . . . ?
N5 P5 N4 P4 -2.4(3) . . . . ?
F6 P4 N4 P5 -115.0(2) . . . . ?
N6 P4 N4 P5 2.3(3) . . . . ?
C9 P4 N4 P5 133.6(2) . . . . ?
F10 P6 N5 P5 -128.2(2) . . . . ?
F9 P6 N5 P5 126.0(2) . . . . ?
N6 P6 N5 P5 -1.9(4) . . . . ?
F7 P5 N5 P6 -126.0(3) . . . . ?
F8 P5 N5 P6 128.0(2) . . . . ?
N4 P5 N5 P6 2.1(4) . . . . ?
F10 P6 N6 P4 127.9(2) . . . . ?
F9 P6 N6 P4 -125.8(2) . . . . ?
N5 P6 N6 P4 1.9(3) . . . . ?
F6 P4 N6 P6 115.1(2) . . . . ?
N4 P4 N6 P6 -2.0(3) . . . . ?
C9 P4 N6 P6 -133.9(2) . . . . ?
C7 Co1 C1 C2 -147.0(3) . . . . ?
C9 Co1 C1 C2 -58.2(5) . . . . ?
C8 Co1 C1 C2 -97.3(3) . . . . ?
C6 Co1 C1 C2 178.2(4) . . . . ?
C3 Co1 C1 C2 38.1(3) . . . . ?
C5 Co1 C1 C2 118.1(4) . . . . ?
C4 Co1 C1 C2 80.9(4) . . . . ?
C7 Co1 C1 C5 94.9(3) . . . . ?
C9 Co1 C1 C5 -176.3(3) . . . . ?
C8 Co1 C1 C5 144.7(3) . . . . ?
C6 Co1 C1 C5 60.1(6) . . . . ?
C3 Co1 C1 C5 -80.0(3) . . . . ?
C2 Co1 C1 C5 -118.1(4) . . . . ?
C4 Co1 C1 C5 -37.2(3) . . . . ?
C5 C1 C2 C3 0.6(5) . . . . ?
Co1 C1 C2 C3 -59.9(3) . . . . ?
C5 C1 C2 Co1 60.5(3) . . . . ?
C7 Co1 C2 C3 -179.0(3) . . . . ?
C9 Co1 C2 C3 -90.3(3) . . . . ?
C8 Co1 C2 C3 -139.6(3) . . . . ?
C6 Co1 C2 C3 -60.1(7) . . . . ?
C1 Co1 C2 C3 117.8(5) . . . . ?
C5 Co1 C2 C3 79.8(4) . . . . ?
C4 Co1 C2 C3 36.9(3) . . . . ?
C7 Co1 C2 C1 63.2(5) . . . . ?
C9 Co1 C2 C1 151.9(3) . . . . ?
C8 Co1 C2 C1 102.6(3) . . . . ?
C6 Co1 C2 C1 -177.9(5) . . . . ?
C3 Co1 C2 C1 -117.8(5) . . . . ?
C5 Co1 C2 C1 -38.0(3) . . . . ?
C4 Co1 C2 C1 -80.9(3) . . . . ?
C1 C2 C3 C4 -1.3(5) . . . . ?
Co1 C2 C3 C4 -61.7(3) . . . . ?
C1 C2 C3 Co1 60.4(3) . . . . ?
C7 Co1 C3 C4 -64.7(14) . . . . ?
C9 Co1 C3 C4 -130.0(3) . . . . ?
C8 Co1 C3 C4 -175.3(3) . . . . ?
C6 Co1 C3 C4 -81.6(3) . . . . ?
C1 Co1 C3 C4 81.0(4) . . . . ?
C2 Co1 C3 C4 119.1(4) . . . . ?
C5 Co1 C3 C4 37.3(3) . . . . ?
C7 Co1 C3 C2 176.2(12) . . . . ?
C9 Co1 C3 C2 110.9(3) . . . . ?
C8 Co1 C3 C2 65.6(4) . . . . ?
C6 Co1 C3 C2 159.4(3) . . . . ?
C1 Co1 C3 C2 -38.1(3) . . . . ?
C5 Co1 C3 C2 -81.8(4) . . . . ?
C4 Co1 C3 C2 -119.1(4) . . . . ?
C2 C3 C4 C5 1.5(5) . . . . ?
Co1 C3 C4 C5 -59.6(3) . . . . ?
C2 C3 C4 Co1 61.1(3) . . . . ?
C7 Co1 C4 C3 169.5(3) . . . . ?
C9 Co1 C4 C3 73.6(4) . . . . ?
C8 Co1 C4 C3 68(3) . . . . ?
C6 Co1 C4 C3 122.2(3) . . . . ?
C1 Co1 C4 C3 -81.2(4) . . . . ?
C2 Co1 C4 C3 -37.6(3) . . . . ?
C5 Co1 C4 C3 -119.0(5) . . . . ?
C7 Co1 C4 C5 -71.5(4) . . . . ?
C9 Co1 C4 C5 -167.4(3) . . . . ?
C8 Co1 C4 C5 -173(3) . . . . ?
C6 Co1 C4 C5 -118.9(3) . . . . ?
C3 Co1 C4 C5 119.0(5) . . . . ?
C1 Co1 C4 C5 37.8(3) . . . . ?
C2 Co1 C4 C5 81.3(4) . . . . ?
C3 C4 C5 C1 -1.1(5) . . . . ?
Co1 C4 C5 C1 -60.3(3) . . . . ?
C3 C4 C5 Co1 59.2(3) . . . . ?
C2 C1 C5 C4 0.3(5) . . . . ?
Co1 C1 C5 C4 60.8(3) . . . . ?
C2 C1 C5 Co1 -60.5(3) . . . . ?
C7 Co1 C5 C4 134.4(3) . . . . ?
C9 Co1 C5 C4 52.5(9) . . . . ?
C8 Co1 C5 C4 179.3(3) . . . . ?
C6 Co1 C5 C4 84.5(3) . . . . ?
C3 Co1 C5 C4 -37.1(3) . . . . ?
C1 Co1 C5 C4 -118.7(4) . . . . ?
C2 Co1 C5 C4 -80.8(4) . . . . ?
C7 Co1 C5 C1 -106.9(3) . . . . ?
C9 Co1 C5 C1 171.3(7) . . . . ?
C8 Co1 C5 C1 -61.9(4) . . . . ?
C6 Co1 C5 C1 -156.8(3) . . . . ?
C3 Co1 C5 C1 81.6(3) . . . . ?
C2 Co1 C5 C1 37.9(3) . . . . ?
C4 Co1 C5 C1 118.7(4) . . . . ?
C7 Co1 C6 C10 -131.2(4) . . . . ?
C9 Co1 C6 C10 129.6(4) . . . . ?
C8 Co1 C6 C10 179.3(4) . . . . ?
C3 Co1 C6 C10 45.5(4) . . . . ?
C1 Co1 C6 C10 -85.4(6) . . . . ?
C2 Co1 C6 C10 90.9(7) . . . . ?
C5 Co1 C6 C10 -41.5(4) . . . . ?
C4 Co1 C6 C10 2.3(4) . . . . ?
C7 Co1 C6 C9 99.1(2) . . . . ?
C8 Co1 C6 C9 49.66(18) . . . . ?
C3 Co1 C6 C9 -84.2(3) . . . . ?
C1 Co1 C6 C9 145.0(5) . . . . ?
C2 Co1 C6 C9 -38.7(6) . . . . ?
C5 Co1 C6 C9 -171.1(2) . . . . ?
C4 Co1 C6 C9 -127.4(2) . . . . ?
C9 Co1 C6 C7 -99.1(2) . . . . ?
C8 Co1 C6 C7 -49.48(18) . . . . ?
C3 Co1 C6 C7 176.7(3) . . . . ?
C1 Co1 C6 C7 45.9(5) . . . . ?
C2 Co1 C6 C7 -137.9(6) . . . . ?
C5 Co1 C6 C7 89.7(3) . . . . ?
C4 Co1 C6 C7 133.5(2) . . . . ?
C10 C6 C7 C8 -166.6(4) . . . . ?
C9 C6 C7 C8 1.3(2) . . . . ?
Co1 C6 C7 C8 66.95(16) . . . . ?
C10 C6 C7 P1 6.6(6) . . . . ?
C9 C6 C7 P1 174.5(3) . . . . ?
Co1 C6 C7 P1 -119.9(3) . . . . ?
C10 C6 C7 Co1 126.4(4) . . . . ?
C9 C6 C7 Co1 -65.62(17) . . . . ?
F1 P1 C7 C8 -51.6(3) . . . . ?
N1 P1 C7 C8 -166.8(3) . . . . ?
N3 P1 C7 C8 60.5(3) . . . . ?
F1 P1 C7 C6 137.4(3) . . . . ?
N1 P1 C7 C6 22.2(4) . . . . ?
N3 P1 C7 C6 -110.4(4) . . . . ?
F1 P1 C7 Co1 39.9(2) . . . . ?
N1 P1 C7 Co1 -75.3(2) . . . . ?
N3 P1 C7 Co1 152.02(19) . . . . ?
C9 Co1 C7 C8 -49.83(18) . . . . ?
C6 Co1 C7 C8 -99.4(2) . . . . ?
C3 Co1 C7 C8 -118.6(14) . . . . ?
C1 Co1 C7 C8 98.1(3) . . . . ?
C2 Co1 C7 C8 56.9(4) . . . . ?
C5 Co1 C7 C8 143.0(2) . . . . ?
C4 Co1 C7 C8 -175.3(3) . . . . ?
C9 Co1 C7 C6 49.60(18) . . . . ?
C8 Co1 C7 C6 99.4(2) . . . . ?
C3 Co1 C7 C6 -19.1(14) . . . . ?
C1 Co1 C7 C6 -162.5(3) . . . . ?
C2 Co1 C7 C6 156.3(3) . . . . ?
C5 Co1 C7 C6 -117.5(3) . . . . ?
C4 Co1 C7 C6 -75.9(3) . . . . ?
C9 Co1 C7 P1 -175.8(2) . . . . ?
C8 Co1 C7 P1 -125.9(3) . . . . ?
C6 Co1 C7 P1 134.6(3) . . . . ?
C3 Co1 C7 P1 115.5(14) . . . . ?
C1 Co1 C7 P1 -27.8(3) . . . . ?
C2 Co1 C7 P1 -69.0(4) . . . . ?
C5 Co1 C7 P1 17.1(3) . . . . ?
C4 Co1 C7 P1 58.7(3) . . . . ?
C6 C7 C8 C20 168.0(4) . . . . ?
P1 C7 C8 C20 -5.9(5) . . . . ?
Co1 C7 C8 C20 -124.7(4) . . . . ?
C6 C7 C8 C9 -1.3(2) . . . . ?
P1 C7 C8 C9 -175.3(3) . . . . ?
Co1 C7 C8 C9 65.96(17) . . . . ?
C6 C7 C8 Co1 -67.29(17) . . . . ?
P1 C7 C8 Co1 118.8(3) . . . . ?
C7 Co1 C8 C20 129.4(4) . . . . ?
C9 Co1 C8 C20 -131.7(4) . . . . ?
C6 Co1 C8 C20 178.8(3) . . . . ?
C3 Co1 C8 C20 -61.3(4) . . . . ?
C1 Co1 C8 C20 22.7(4) . . . . ?
C2 Co1 C8 C20 -21.5(4) . . . . ?
C5 Co1 C8 C20 61.8(4) . . . . ?
C4 Co1 C8 C20 -126(3) . . . . ?
C9 Co1 C8 C7 99.0(2) . . . . ?
C6 Co1 C8 C7 49.49(18) . . . . ?
C3 Co1 C8 C7 169.3(3) . . . . ?
C1 Co1 C8 C7 -106.7(3) . . . . ?
C2 Co1 C8 C7 -150.9(3) . . . . ?
C5 Co1 C8 C7 -67.6(3) . . . . ?
C4 Co1 C8 C7 105(3) . . . . ?
C7 Co1 C8 C9 -99.0(2) . . . . ?
C6 Co1 C8 C9 -49.46(18) . . . . ?
C3 Co1 C8 C9 70.4(3) . . . . ?
C1 Co1 C8 C9 154.4(3) . . . . ?
C2 Co1 C8 C9 110.2(3) . . . . ?
C5 Co1 C8 C9 -166.5(3) . . . . ?
C4 Co1 C8 C9 6(3) . . . . ?
C10 C6 C9 C8 166.9(4) . . . . ?
C7 C6 C9 C8 -1.3(2) . . . . ?
Co1 C6 C9 C8 -66.84(17) . . . . ?
C10 C6 C9 P4 -11.4(6) . . . . ?
C7 C6 C9 P4 -179.6(3) . . . . ?
Co1 C6 C9 P4 114.8(3) . . . . ?
C10 C6 C9 Co1 -126.3(4) . . . . ?
C7 C6 C9 Co1 65.51(17) . . . . ?
C20 C8 C9 C6 -167.7(4) . . . . ?
C7 C8 C9 C6 1.3(2) . . . . ?
Co1 C8 C9 C6 67.26(17) . . . . ?
C20 C8 C9 P4 10.6(6) . . . . ?
C7 C8 C9 P4 179.6(3) . . . . ?
Co1 C8 C9 P4 -114.5(3) . . . . ?
C20 C8 C9 Co1 125.1(4) . . . . ?
C7 C8 C9 Co1 -65.92(17) . . . . ?
F6 P4 C9 C6 91.0(3) . . . . ?
N4 P4 C9 C6 -155.6(3) . . . . ?
N6 P4 C9 C6 -22.2(4) . . . . ?
F6 P4 C9 C8 -86.6(3) . . . . ?
N4 P4 C9 C8 26.8(4) . . . . ?
N6 P4 C9 C8 160.2(3) . . . . ?
F6 P4 C9 Co1 -178.03(18) . . . . ?
N4 P4 C9 Co1 -64.7(2) . . . . ?
N6 P4 C9 Co1 68.8(2) . . . . ?
C7 Co1 C9 C6 -49.65(18) . . . . ?
C8 Co1 C9 C6 -99.3(2) . . . . ?
C3 Co1 C9 C6 122.4(3) . . . . ?
C1 Co1 C9 C6 -154.0(3) . . . . ?
C2 Co1 C9 C6 166.6(3) . . . . ?
C5 Co1 C9 C6 37.9(8) . . . . ?
C4 Co1 C9 C6 81.1(3) . . . . ?
C7 Co1 C9 C8 49.68(17) . . . . ?
C6 Co1 C9 C8 99.3(2) . . . . ?
C3 Co1 C9 C8 -138.3(3) . . . . ?
C1 Co1 C9 C8 -54.6(4) . . . . ?
C2 Co1 C9 C8 -94.0(3) . . . . ?
C5 Co1 C9 C8 137.2(8) . . . . ?
C4 Co1 C9 C8 -179.5(3) . . . . ?
C7 Co1 C9 P4 -179.0(2) . . . . ?
C8 Co1 C9 P4 131.3(3) . . . . ?
C6 Co1 C9 P4 -129.4(3) . . . . ?
C3 Co1 C9 P4 -7.0(3) . . . . ?
C1 Co1 C9 P4 76.7(4) . . . . ?
C2 Co1 C9 P4 37.3(3) . . . . ?
C5 Co1 C9 P4 -91.5(8) . . . . ?
C4 Co1 C9 P4 -48.2(3) . . . . ?
C9 C6 C10 C14 174.4(3) . . . . ?
C7 C6 C10 C14 -22.5(6) . . . . ?
Co1 C6 C10 C14 76.5(4) . . . . ?
C9 C6 C10 C11 -9.0(6) . . . . ?
C7 C6 C10 C11 154.1(4) . . . . ?
Co1 C6 C10 C11 -106.9(4) . . . . ?
C9 C6 C10 Fe1 -96.3(4) . . . . ?
C7 C6 C10 Fe1 66.7(5) . . . . ?
Co1 C6 C10 Fe1 165.76(18) . . . . ?
C17 Fe1 C10 C14 155.7(3) . . . . ?
C11 Fe1 C10 C14 -118.5(3) . . . . ?
C18 Fe1 C10 C14 -167.7(4) . . . . ?
C16 Fe1 C10 C14 112.3(3) . . . . ?
C12 Fe1 C10 C14 -80.7(2) . . . . ?
C19 Fe1 C10 C14 42.4(9) . . . . ?
C13 Fe1 C10 C14 -37.4(2) . . . . ?
C15 Fe1 C10 C14 73.0(3) . . . . ?
C17 Fe1 C10 C11 -85.8(3) . . . . ?
C18 Fe1 C10 C11 -49.2(5) . . . . ?
C16 Fe1 C10 C11 -129.2(3) . . . . ?
C12 Fe1 C10 C11 37.8(2) . . . . ?
C19 Fe1 C10 C11 160.9(8) . . . . ?
C14 Fe1 C10 C11 118.5(3) . . . . ?
C13 Fe1 C10 C11 81.1(2) . . . . ?
C15 Fe1 C10 C11 -168.5(3) . . . . ?
C17 Fe1 C10 C6 34.1(4) . . . . ?
C11 Fe1 C10 C6 119.8(4) . . . . ?
C18 Fe1 C10 C6 70.7(5) . . . . ?
C16 Fe1 C10 C6 -9.3(4) . . . . ?
C12 Fe1 C10 C6 157.6(3) . . . . ?
C19 Fe1 C10 C6 -79.2(9) . . . . ?
C14 Fe1 C10 C6 -121.6(4) . . . . ?
C13 Fe1 C10 C6 -159.0(3) . . . . ?
C15 Fe1 C10 C6 -48.6(4) . . . . ?
C14 C10 C11 C12 -1.1(4) . . . . ?
C6 C10 C11 C12 -178.3(3) . . . . ?
Fe1 C10 C11 C12 -60.1(3) . . . . ?
C14 C10 C11 Fe1 59.0(2) . . . . ?
C6 C10 C11 Fe1 -118.1(3) . . . . ?
C17 Fe1 C11 C12 -128.7(3) . . . . ?
C18 Fe1 C11 C12 -84.9(3) . . . . ?
C16 Fe1 C11 C12 -168.0(3) . . . . ?
C19 Fe1 C11 C12 -53.2(5) . . . . ?
C14 Fe1 C11 C12 80.9(3) . . . . ?
C13 Fe1 C11 C12 37.3(2) . . . . ?
C10 Fe1 C11 C12 119.0(3) . . . . ?
C15 Fe1 C11 C12 168.2(9) . . . . ?
C17 Fe1 C11 C10 112.3(3) . . . . ?
C18 Fe1 C11 C10 156.1(3) . . . . ?
C16 Fe1 C11 C10 73.0(3) . . . . ?
C12 Fe1 C11 C10 -119.0(3) . . . . ?
C19 Fe1 C11 C10 -172.2(4) . . . . ?
C14 Fe1 C11 C10 -38.1(2) . . . . ?
C13 Fe1 C11 C10 -81.7(2) . . . . ?
C15 Fe1 C11 C10 49.2(10) . . . . ?
C10 C11 C12 C13 0.7(4) . . . . ?
Fe1 C11 C12 C13 -59.6(3) . . . . ?
C10 C11 C12 Fe1 60.3(3) . . . . ?
C17 Fe1 C12 C13 -168.8(3) . . . . ?
C11 Fe1 C12 C13 119.3(3) . . . . ?
C18 Fe1 C12 C13 -128.6(3) . . . . ?
C16 Fe1 C12 C13 167.9(8) . . . . ?
C19 Fe1 C12 C13 -87.5(3) . . . . ?
C14 Fe1 C12 C13 37.2(2) . . . . ?
C10 Fe1 C12 C13 81.2(2) . . . . ?
C15 Fe1 C12 C13 -55.9(5) . . . . ?
C17 Fe1 C12 C11 71.8(4) . . . . ?
C18 Fe1 C12 C11 112.1(3) . . . . ?
C16 Fe1 C12 C11 48.6(9) . . . . ?
C19 Fe1 C12 C11 153.2(3) . . . . ?
C14 Fe1 C12 C11 -82.1(2) . . . . ?
C13 Fe1 C12 C11 -119.3(3) . . . . ?
C10 Fe1 C12 C11 -38.1(2) . . . . ?
C15 Fe1 C12 C11 -175.3(3) . . . . ?
C11 C12 C13 C14 0.0(4) . . . . ?
Fe1 C12 C13 C14 -58.9(3) . . . . ?
C11 C12 C13 Fe1 58.9(3) . . . . ?
C17 Fe1 C13 C12 39.9(9) . . . . ?
C11 Fe1 C13 C12 -37.9(2) . . . . ?
C18 Fe1 C13 C12 70.5(3) . . . . ?
C16 Fe1 C13 C12 -174.6(3) . . . . ?
C19 Fe1 C13 C12 110.2(3) . . . . ?
C14 Fe1 C13 C12 -120.1(3) . . . . ?
C10 Fe1 C13 C12 -82.3(2) . . . . ?
C15 Fe1 C13 C12 152.1(2) . . . . ?
C17 Fe1 C13 C14 160.0(8) . . . . ?
C11 Fe1 C13 C14 82.2(2) . . . . ?
C18 Fe1 C13 C14 -169.4(3) . . . . ?
C16 Fe1 C13 C14 -54.6(4) . . . . ?
C12 Fe1 C13 C14 120.1(3) . . . . ?
C19 Fe1 C13 C14 -129.7(3) . . . . ?
C10 Fe1 C13 C14 37.8(2) . . . . ?
C15 Fe1 C13 C14 -87.8(3) . . . . ?
C12 C13 C14 C10 -0.7(4) . . . . ?
Fe1 C13 C14 C10 -59.6(2) . . . . ?
C12 C13 C14 Fe1 58.8(3) . . . . ?
C11 C10 C14 C13 1.1(4) . . . . ?
C6 C10 C14 C13 178.2(3) . . . . ?
Fe1 C10 C14 C13 59.6(2) . . . . ?
C11 C10 C14 Fe1 -58.5(2) . . . . ?
C6 C10 C14 Fe1 118.6(3) . . . . ?
C17 Fe1 C14 C13 -170.1(4) . . . . ?
C11 Fe1 C14 C13 -81.1(2) . . . . ?
C18 Fe1 C14 C13 36.2(8) . . . . ?
C16 Fe1 C14 C13 153.6(3) . . . . ?
C12 Fe1 C14 C13 -37.0(2) . . . . ?
C19 Fe1 C14 C13 71.1(3) . . . . ?
C10 Fe1 C14 C13 -119.4(3) . . . . ?
C15 Fe1 C14 C13 111.3(3) . . . . ?
C17 Fe1 C14 C10 -50.7(5) . . . . ?
C11 Fe1 C14 C10 38.3(2) . . . . ?
C18 Fe1 C14 C10 155.6(7) . . . . ?
C16 Fe1 C14 C10 -87.0(3) . . . . ?
C12 Fe1 C14 C10 82.4(2) . . . . ?
C19 Fe1 C14 C10 -169.5(2) . . . . ?
C13 Fe1 C14 C10 119.4(3) . . . . ?
C15 Fe1 C14 C10 -129.3(2) . . . . ?
C17 Fe1 C15 C16 -38.0(3) . . . . ?
C11 Fe1 C15 C16 29.1(11) . . . . ?
C18 Fe1 C15 C16 -83.0(4) . . . . ?
C12 Fe1 C15 C16 -166.6(4) . . . . ?
C19 Fe1 C15 C16 -119.5(5) . . . . ?
C14 Fe1 C15 C16 112.0(3) . . . . ?
C13 Fe1 C15 C16 155.7(3) . . . . ?
C10 Fe1 C15 C16 70.1(4) . . . . ?
C17 Fe1 C15 C19 81.5(4) . . . . ?
C11 Fe1 C15 C19 148.6(9) . . . . ?
C18 Fe1 C15 C19 36.5(3) . . . . ?
C16 Fe1 C15 C19 119.5(5) . . . . ?
C12 Fe1 C15 C19 -47.1(5) . . . . ?
C14 Fe1 C15 C19 -128.5(3) . . . . ?
C13 Fe1 C15 C19 -84.8(4) . . . . ?
C10 Fe1 C15 C19 -170.4(3) . . . . ?
C19 C15 C16 C17 0.1(5) . . . . ?
Fe1 C15 C16 C17 59.2(3) . . . . ?
C19 C15 C16 Fe1 -59.2(3) . . . . ?
C17 Fe1 C16 C15 118.8(5) . . . . ?
C11 Fe1 C16 C15 -172.7(3) . . . . ?
C18 Fe1 C16 C15 79.7(4) . . . . ?
C12 Fe1 C16 C15 147.3(7) . . . . ?
C19 Fe1 C16 C15 37.0(3) . . . . ?
C14 Fe1 C16 C15 -86.6(3) . . . . ?
C13 Fe1 C16 C15 -49.3(5) . . . . ?
C10 Fe1 C16 C15 -130.6(3) . . . . ?
C11 Fe1 C16 C17 68.5(4) . . . . ?
C18 Fe1 C16 C17 -39.1(3) . . . . ?
C12 Fe1 C16 C17 28.5(10) . . . . ?
C19 Fe1 C16 C17 -81.8(4) . . . . ?
C14 Fe1 C16 C17 154.6(3) . . . . ?
C13 Fe1 C16 C17 -168.1(4) . . . . ?
C10 Fe1 C16 C17 110.5(3) . . . . ?
C15 Fe1 C16 C17 -118.8(5) . . . . ?
C15 C16 C17 C18 0.2(5) . . . . ?
Fe1 C16 C17 C18 60.9(3) . . . . ?
C15 C16 C17 Fe1 -60.7(3) . . . . ?
C11 Fe1 C17 C16 -131.7(3) . . . . ?
C18 Fe1 C17 C16 117.5(5) . . . . ?
C12 Fe1 C17 C16 -172.6(3) . . . . ?
C19 Fe1 C17 C16 80.0(3) . . . . ?
C14 Fe1 C17 C16 -52.9(5) . . . . ?
C13 Fe1 C17 C16 155.4(7) . . . . ?
C10 Fe1 C17 C16 -88.0(3) . . . . ?
C15 Fe1 C17 C16 37.1(3) . . . . ?
C11 Fe1 C17 C18 110.8(3) . . . . ?
C16 Fe1 C17 C18 -117.5(5) . . . . ?
C12 Fe1 C17 C18 69.9(4) . . . . ?
C19 Fe1 C17 C18 -37.5(3) . . . . ?
C14 Fe1 C17 C18 -170.5(4) . . . . ?
C13 Fe1 C17 C18 37.8(10) . . . . ?
C10 Fe1 C17 C18 154.5(3) . . . . ?
C15 Fe1 C17 C18 -80.4(4) . . . . ?
C16 C17 C18 C19 -0.3(6) . . . . ?
Fe1 C17 C18 C19 61.1(3) . . . . ?
C16 C17 C18 Fe1 -61.5(3) . . . . ?
C17 Fe1 C18 C19 -117.5(5) . . . . ?
C11 Fe1 C18 C19 155.4(3) . . . . ?
C16 Fe1 C18 C19 -79.3(3) . . . . ?
C12 Fe1 C18 C19 112.5(3) . . . . ?
C14 Fe1 C18 C19 44.0(9) . . . . ?
C13 Fe1 C18 C19 73.0(4) . . . . ?
C10 Fe1 C18 C19 -170.5(3) . . . . ?
C15 Fe1 C18 C19 -36.6(3) . . . . ?
C11 Fe1 C18 C17 -87.0(4) . . . . ?
C16 Fe1 C18 C17 38.2(3) . . . . ?
C12 Fe1 C18 C17 -130.0(3) . . . . ?
C19 Fe1 C18 C17 117.5(5) . . . . ?
C14 Fe1 C18 C17 161.6(7) . . . . ?
C13 Fe1 C18 C17 -169.5(3) . . . . ?
C10 Fe1 C18 C17 -53.0(5) . . . . ?
C15 Fe1 C18 C17 80.9(4) . . . . ?
C17 C18 C19 C15 0.4(6) . . . . ?
Fe1 C18 C19 C15 60.1(3) . . . . ?
C17 C18 C19 Fe1 -59.7(3) . . . . ?
C16 C15 C19 C18 -0.3(5) . . . . ?
Fe1 C15 C19 C18 -59.4(3) . . . . ?
C16 C15 C19 Fe1 59.1(3) . . . . ?
C17 Fe1 C19 C18 39.3(3) . . . . ?
C11 Fe1 C19 C18 -47.6(5) . . . . ?
C16 Fe1 C19 C18 83.3(4) . . . . ?
C12 Fe1 C19 C18 -83.7(4) . . . . ?
C14 Fe1 C19 C18 -167.2(3) . . . . ?
C13 Fe1 C19 C18 -126.7(3) . . . . ?
C10 Fe1 C19 C18 157.9(7) . . . . ?
C15 Fe1 C19 C18 120.3(5) . . . . ?
C17 Fe1 C19 C15 -81.0(4) . . . . ?
C11 Fe1 C19 C15 -168.0(3) . . . . ?
C18 Fe1 C19 C15 -120.3(5) . . . . ?
C16 Fe1 C19 C15 -37.0(3) . . . . ?
C12 Fe1 C19 C15 156.0(3) . . . . ?
C14 Fe1 C19 C15 72.5(4) . . . . ?
C13 Fe1 C19 C15 113.0(3) . . . . ?
C10 Fe1 C19 C15 37.5(10) . . . . ?
C7 C8 C20 C24 -172.2(3) . . . . ?
C9 C8 C20 C24 -7.6(6) . . . . ?
Co1 C8 C20 C24 91.0(4) . . . . ?
C7 C8 C20 C21 1.3(6) . . . . ?
C9 C8 C20 C21 166.0(3) . . . . ?
Co1 C8 C20 C21 -95.4(4) . . . . ?
C7 C8 C20 Fe2 -85.4(4) . . . . ?
C9 C8 C20 Fe2 79.3(4) . . . . ?
Co1 C8 C20 Fe2 177.86(16) . . . . ?
C25 Fe2 C20 C24 127.4(3) . . . . ?
C29 Fe2 C20 C24 85.1(3) . . . . ?
C26 Fe2 C20 C24 167.4(3) . . . . ?
C21 Fe2 C20 C24 -118.6(3) . . . . ?
C27 Fe2 C20 C24 -168.5(6) . . . . ?
C28 Fe2 C20 C24 54.1(5) . . . . ?
C23 Fe2 C20 C24 -37.7(2) . . . . ?
C22 Fe2 C20 C24 -80.9(2) . . . . ?
C25 Fe2 C20 C21 -114.1(3) . . . . ?
C29 Fe2 C20 C21 -156.3(3) . . . . ?
C26 Fe2 C20 C21 -74.1(3) . . . . ?
C24 Fe2 C20 C21 118.6(3) . . . . ?
C27 Fe2 C20 C21 -50.0(7) . . . . ?
C28 Fe2 C20 C21 172.7(4) . . . . ?
C23 Fe2 C20 C21 80.9(2) . . . . ?
C22 Fe2 C20 C21 37.7(2) . . . . ?
C25 Fe2 C20 C8 6.7(4) . . . . ?
C29 Fe2 C20 C8 -35.6(4) . . . . ?
C26 Fe2 C20 C8 46.7(4) . . . . ?
C24 Fe2 C20 C8 -120.7(4) . . . . ?
C21 Fe2 C20 C8 120.7(4) . . . . ?
C27 Fe2 C20 C8 70.8(7) . . . . ?
C28 Fe2 C20 C8 -66.5(5) . . . . ?
C23 Fe2 C20 C8 -158.4(3) . . . . ?
C22 Fe2 C20 C8 158.4(3) . . . . ?
C24 C20 C21 C22 -1.5(4) . . . . ?
C8 C20 C21 C22 -176.1(3) . . . . ?
Fe2 C20 C21 C22 -60.4(3) . . . . ?
C24 C20 C21 Fe2 58.9(2) . . . . ?
C8 C20 C21 Fe2 -115.7(3) . . . . ?
C25 Fe2 C21 C22 -157.7(3) . . . . ?
C29 Fe2 C21 C22 170.4(4) . . . . ?
C26 Fe2 C21 C22 -115.7(3) . . . . ?
C24 Fe2 C21 C22 80.6(2) . . . . ?
C27 Fe2 C21 C22 -77.4(3) . . . . ?
C28 Fe2 C21 C22 -50.2(7) . . . . ?
C20 Fe2 C21 C22 118.8(3) . . . . ?
C23 Fe2 C21 C22 36.9(2) . . . . ?
C25 Fe2 C21 C20 83.5(3) . . . . ?
C29 Fe2 C21 C20 51.7(5) . . . . ?
C26 Fe2 C21 C20 125.5(3) . . . . ?
C24 Fe2 C21 C20 -38.16(19) . . . . ?
C27 Fe2 C21 C20 163.8(3) . . . . ?
C28 Fe2 C21 C20 -168.9(6) . . . . ?
C23 Fe2 C21 C20 -81.8(2) . . . . ?
C22 Fe2 C21 C20 -118.8(3) . . . . ?
C20 C21 C22 C23 1.0(5) . . . . ?
Fe2 C21 C22 C23 -58.9(3) . . . . ?
C20 C21 C22 Fe2 59.9(3) . . . . ?
C25 Fe2 C22 C23 167.3(4) . . . . ?
C29 Fe2 C22 C23 -43.1(8) . . . . ?
C26 Fe2 C22 C23 -158.2(3) . . . . ?
C24 Fe2 C22 C23 37.3(2) . . . . ?
C21 Fe2 C22 C23 120.1(3) . . . . ?
C27 Fe2 C22 C23 -116.6(3) . . . . ?
C28 Fe2 C22 C23 -75.9(3) . . . . ?
C20 Fe2 C22 C23 81.6(2) . . . . ?
C25 Fe2 C22 C21 47.3(5) . . . . ?
C29 Fe2 C22 C21 -163.2(7) . . . . ?
C26 Fe2 C22 C21 81.7(3) . . . . ?
C24 Fe2 C22 C21 -82.8(2) . . . . ?
C27 Fe2 C22 C21 123.4(3) . . . . ?
C28 Fe2 C22 C21 164.0(3) . . . . ?
C20 Fe2 C22 C21 -38.5(2) . . . . ?
C23 Fe2 C22 C21 -120.1(3) . . . . ?
C21 C22 C23 C24 0.0(5) . . . . ?
Fe2 C22 C23 C24 -58.4(3) . . . . ?
C21 C22 C23 Fe2 58.4(3) . . . . ?
C25 Fe2 C23 C22 -157.1(7) . . . . ?
C29 Fe2 C23 C22 167.1(3) . . . . ?
C26 Fe2 C23 C22 47.1(5) . . . . ?
C24 Fe2 C23 C22 -120.1(4) . . . . ?
C21 Fe2 C23 C22 -37.2(2) . . . . ?
C27 Fe2 C23 C22 82.9(3) . . . . ?
C28 Fe2 C23 C22 125.2(3) . . . . ?
C20 Fe2 C23 C22 -82.0(3) . . . . ?
C25 Fe2 C23 C24 -37.0(8) . . . . ?
C29 Fe2 C23 C24 -72.8(3) . . . . ?
C26 Fe2 C23 C24 167.2(4) . . . . ?
C21 Fe2 C23 C24 82.9(3) . . . . ?
C27 Fe2 C23 C24 -157.0(3) . . . . ?
C28 Fe2 C23 C24 -114.7(3) . . . . ?
C20 Fe2 C23 C24 38.1(2) . . . . ?
C22 Fe2 C23 C24 120.1(4) . . . . ?
C22 C23 C24 C20 -0.9(5) . . . . ?
Fe2 C23 C24 C20 -59.9(3) . . . . ?
C22 C23 C24 Fe2 59.0(3) . . . . ?
C21 C20 C24 C23 1.5(4) . . . . ?
C8 C20 C24 C23 176.1(3) . . . . ?
Fe2 C20 C24 C23 60.2(3) . . . . ?
C21 C20 C24 Fe2 -58.7(2) . . . . ?
C8 C20 C24 Fe2 115.9(3) . . . . ?
C25 Fe2 C24 C23 168.9(3) . . . . ?
C29 Fe2 C24 C23 127.6(3) . . . . ?
C26 Fe2 C24 C23 -159.2(7) . . . . ?
C21 Fe2 C24 C23 -80.5(3) . . . . ?
C27 Fe2 C24 C23 52.9(6) . . . . ?
C28 Fe2 C24 C23 85.0(3) . . . . ?
C20 Fe2 C24 C23 -119.0(3) . . . . ?
C22 Fe2 C24 C23 -36.9(2) . . . . ?
C25 Fe2 C24 C20 -72.1(3) . . . . ?
C29 Fe2 C24 C20 -113.4(3) . . . . ?
C26 Fe2 C24 C20 -40.2(9) . . . . ?
C21 Fe2 C24 C20 38.5(2) . . . . ?
C27 Fe2 C24 C20 171.9(4) . . . . ?
C28 Fe2 C24 C20 -156.0(2) . . . . ?
C23 Fe2 C24 C20 119.0(3) . . . . ?
C22 Fe2 C24 C20 82.1(2) . . . . ?
C29 Fe2 C25 C26 -118.6(5) . . . . ?
C24 Fe2 C25 C26 167.0(3) . . . . ?
C21 Fe2 C25 C26 82.7(3) . . . . ?
C27 Fe2 C25 C26 -37.1(3) . . . . ?
C28 Fe2 C25 C26 -80.3(3) . . . . ?
C20 Fe2 C25 C26 126.2(3) . . . . ?
C23 Fe2 C25 C26 -163.7(7) . . . . ?
C22 Fe2 C25 C26 49.8(6) . . . . ?
C26 Fe2 C25 C29 118.6(5) . . . . ?
C24 Fe2 C25 C29 -74.4(4) . . . . ?
C21 Fe2 C25 C29 -158.7(3) . . . . ?
C27 Fe2 C25 C29 81.5(3) . . . . ?
C28 Fe2 C25 C29 38.3(3) . . . . ?
C20 Fe2 C25 C29 -115.2(3) . . . . ?
C23 Fe2 C25 C29 -45.1(9) . . . . ?
C22 Fe2 C25 C29 168.4(4) . . . . ?
C29 C25 C26 C27 0.5(6) . . . . ?
Fe2 C25 C26 C27 60.9(4) . . . . ?
C29 C25 C26 Fe2 -60.4(3) . . . . ?
C25 Fe2 C26 C27 -118.5(5) . . . . ?
C29 Fe2 C26 C27 -80.4(4) . . . . ?
C24 Fe2 C26 C27 -159.4(6) . . . . ?
C21 Fe2 C26 C27 127.3(3) . . . . ?
C28 Fe2 C26 C27 -36.4(3) . . . . ?
C20 Fe2 C26 C27 169.0(3) . . . . ?
C23 Fe2 C26 C27 52.1(6) . . . . ?
C22 Fe2 C26 C27 85.0(4) . . . . ?
C29 Fe2 C26 C25 38.1(3) . . . . ?
C24 Fe2 C26 C25 -40.9(9) . . . . ?
C21 Fe2 C26 C25 -114.3(3) . . . . ?
C27 Fe2 C26 C25 118.5(5) . . . . ?
C28 Fe2 C26 C25 82.0(4) . . . . ?
C20 Fe2 C26 C25 -72.5(4) . . . . ?
C23 Fe2 C26 C25 170.6(4) . . . . ?
C22 Fe2 C26 C25 -156.5(3) . . . . ?
C25 C26 C27 C28 -0.7(6) . . . . ?
Fe2 C26 C27 C28 59.0(4) . . . . ?
C25 C26 C27 Fe2 -59.7(4) . . . . ?
C25 Fe2 C27 C26 38.2(4) . . . . ?
C29 Fe2 C27 C26 82.5(4) . . . . ?
C24 Fe2 C27 C26 166.6(5) . . . . ?
C21 Fe2 C27 C26 -70.7(4) . . . . ?
C28 Fe2 C27 C26 121.1(5) . . . . ?
C20 Fe2 C27 C26 -31.8(9) . . . . ?
C23 Fe2 C27 C26 -155.8(4) . . . . ?
C22 Fe2 C27 C26 -113.0(4) . . . . ?
C25 Fe2 C27 C28 -82.8(4) . . . . ?
C29 Fe2 C27 C28 -38.5(3) . . . . ?
C26 Fe2 C27 C28 -121.1(5) . . . . ?
C24 Fe2 C27 C28 45.5(6) . . . . ?
C21 Fe2 C27 C28 168.2(3) . . . . ?
C20 Fe2 C27 C28 -152.8(5) . . . . ?
C23 Fe2 C27 C28 83.2(4) . . . . ?
C22 Fe2 C27 C28 125.9(3) . . . . ?
C26 C27 C28 C29 0.6(6) . . . . ?
Fe2 C27 C28 C29 59.5(3) . . . . ?
C26 C27 C28 Fe2 -58.9(4) . . . . ?
C25 Fe2 C28 C27 79.5(4) . . . . ?
C29 Fe2 C28 C27 117.9(5) . . . . ?
C26 Fe2 C28 C27 35.8(4) . . . . ?
C24 Fe2 C28 C27 -159.8(3) . . . . ?
C21 Fe2 C28 C27 -35.4(8) . . . . ?
C20 Fe2 C28 C27 161.8(4) . . . . ?
C23 Fe2 C28 C27 -116.2(3) . . . . ?
C22 Fe2 C28 C27 -74.5(4) . . . . ?
C25 Fe2 C28 C29 -38.4(4) . . . . ?
C26 Fe2 C28 C29 -82.1(4) . . . . ?
C24 Fe2 C28 C29 82.3(4) . . . . ?
C21 Fe2 C28 C29 -153.4(6) . . . . ?
C27 Fe2 C28 C29 -117.9(5) . . . . ?
C20 Fe2 C28 C29 43.9(6) . . . . ?
C23 Fe2 C28 C29 125.9(3) . . . . ?
C22 Fe2 C28 C29 167.6(3) . . . . ?
C26 C25 C29 C28 -0.1(6) . . . . ?
Fe2 C25 C29 C28 -60.8(4) . . . . ?
C26 C25 C29 Fe2 60.7(4) . . . . ?
C27 C28 C29 C25 -0.3(6) . . . . ?
Fe2 C28 C29 C25 60.0(3) . . . . ?
C27 C28 C29 Fe2 -60.3(4) . . . . ?
C26 Fe2 C29 C25 -37.7(3) . . . . ?
C24 Fe2 C29 C25 125.8(3) . . . . ?
C21 Fe2 C29 C25 45.6(6) . . . . ?
C27 Fe2 C29 C25 -80.1(4) . . . . ?
C28 Fe2 C29 C25 -117.8(5) . . . . ?
C20 Fe2 C29 C25 82.1(4) . . . . ?
C23 Fe2 C29 C25 166.7(3) . . . . ?
C22 Fe2 C29 C25 -159.2(7) . . . . ?
C25 Fe2 C29 C28 117.8(5) . . . . ?
C26 Fe2 C29 C28 80.1(4) . . . . ?
C24 Fe2 C29 C28 -116.4(3) . . . . ?
C21 Fe2 C29 C28 163.5(4) . . . . ?
C27 Fe2 C29 C28 37.8(3) . . . . ?
C20 Fe2 C29 C28 -160.1(3) . . . . ?
C23 Fe2 C29 C28 -75.5(4) . . . . ?
C22 Fe2 C29 C28 -41.4(9) . . . . ?
